data_4303800
loop_
_publ_author_name
'T. K. Prasad'
'M. V. Rajasekharan'

_publ_contact_author_address
;School of Chemistry,
University of Hyderabad,
Hyderabad-500046,
India.
;
_publ_contact_author_email mvrsc@uohyd.ernet.in
_publ_contact_author_fax +91-40-2301-2460
_publ_contact_author_name 'Rajasekharan, M. V.'
_publ_contact_author_phone +91-40-2313-4857
_publ_section_title
;
Cerium(IV)-Lanthanide(III)-Pyridine-2,6-dicarboxylic Acid System:
Coordination Salts, Chains, and Rings
;
_journal_name_full 'Inorganic Chemistry'
_journal_page_first 11543
_journal_page_last 11550
_journal_paper_doi 10.1021/ic901066v
_journal_volume 48
_journal_year 2009
_chemical_formula_moiety 'C28 H20 Ce La N4 O20, 7(H2 O)'
_chemical_formula_sum 'C28 H35 Ce La N4 O27'
_chemical_formula_weight 1137.62
_chemical_name_systematic
;
 ?
;
_space_group_IT_number 2
_symmetry_cell_setting triclinic
_symmetry_space_group_name_Hall '-P 1'
_symmetry_space_group_name_H-M 'P -1'
_atom_sites_solution_hydrogens geom
_atom_sites_solution_primary direct
_atom_sites_solution_secondary difmap
_audit_creation_method SHELXL-97
_cell_angle_alpha 97.825(2)
_cell_angle_beta 119.1350(10)
_cell_angle_gamma 90.810(2)
_cell_formula_units_Z 2
_cell_length_a 12.8174(13)
_cell_length_b 13.1120(13)
_cell_length_c 13.1547(18)
_cell_measurement_reflns_used 6719
_cell_measurement_temperature 298(2)
_cell_measurement_theta_max 28.19
_cell_measurement_theta_min 2.30
_cell_volume 1904.8(4)
_computing_cell_refinement 'Bruker SMART'
_computing_data_collection 'Bruker SMART'
_computing_data_reduction 'Bruker SAINT'
_computing_molecular_graphics 'ORTEP-III (Burnett & Johnson, 1996)'
_computing_publication_material 'SHELXL-97 (Sheldrick, 1997)'
_computing_structure_refinement 'SHELXL-97 (Sheldrick, 1997)'
_computing_structure_solution 'SHELXS-97 (Sheldrick, 1997)'
_diffrn_ambient_temperature 298(2)
_diffrn_measured_fraction_theta_full 0.995
_diffrn_measured_fraction_theta_max 0.941
_diffrn_measurement_device_type 'CCD area detector'
_diffrn_measurement_method 'phi and omega scans'
_diffrn_radiation_monochromator graphite
_diffrn_radiation_source 'fine-focus sealed tube'
_diffrn_radiation_type MoK\a
_diffrn_radiation_wavelength 0.71073
_diffrn_reflns_av_R_equivalents 0.0735
_diffrn_reflns_av_sigmaI/netI 0.0559
_diffrn_reflns_limit_h_max 16
_diffrn_reflns_limit_h_min -16
_diffrn_reflns_limit_k_max 17
_diffrn_reflns_limit_k_min -17
_diffrn_reflns_limit_l_max 16
_diffrn_reflns_limit_l_min -16
_diffrn_reflns_number 22104
_diffrn_reflns_theta_full 25.00
_diffrn_reflns_theta_max 28.20
_diffrn_reflns_theta_min 1.57
_exptl_absorpt_coefficient_mu 2.394
_exptl_absorpt_correction_T_max 0.682
_exptl_absorpt_correction_T_min 0.552
_exptl_absorpt_correction_type multi-scan
_exptl_absorpt_process_details SADABS
_exptl_crystal_colour 'Pale yellow'
_exptl_crystal_density_diffrn 1.983
_exptl_crystal_density_method 'not measured'
_exptl_crystal_description Blocks
_exptl_crystal_F_000 1122
_exptl_crystal_size_max 0.26
_exptl_crystal_size_mid 0.18
_exptl_crystal_size_min 0.16
_refine_diff_density_max 1.614
_refine_diff_density_min -1.107
_refine_diff_density_rms 0.126
_refine_ls_extinction_method none
_refine_ls_goodness_of_fit_ref 1.059
_refine_ls_hydrogen_treatment constr
_refine_ls_matrix_type full
_refine_ls_number_parameters 560
_refine_ls_number_reflns 8838
_refine_ls_number_restraints 0
_refine_ls_restrained_S_all 1.059
_refine_ls_R_factor_all 0.0393
_refine_ls_R_factor_gt 0.0348
_refine_ls_shift/su_max 0.002
_refine_ls_shift/su_mean 0.000
_refine_ls_structure_factor_coef Fsqd
_refine_ls_weighting_details 'calc w=1/[\s^2^(Fo^2^)+(0.0483P)^2^+0.1487P] where P=(Fo^2^+2Fc^2^)/3'
_refine_ls_weighting_scheme calc
_refine_ls_wR_factor_gt 0.0919
_refine_ls_wR_factor_ref 0.0944
_reflns_number_gt 7729
_reflns_number_total 8838
_reflns_threshold_expression >2sigma(I)
_cod_data_source_file ic901066v_si_002_01.cif
_cod_data_source_block 1
_cod_depositor_comments
;
The following automatic conversions were performed:
'_symmetry_cell_setting' value 'Triclinic' changed to 'triclinic'
according to '/home/saulius/struct/CIF-dictionaries/cif_core.dic'
dictionary named 'cif_core.dic' version 2.4.1 from 2010-06-29.

Automatic conversion script
Id: cif_fix_enum 1527 2010-12-29 10:47:43Z saulius 
;
_cod_database_code 4303800

loop_
_symmetry_equiv_pos_as_xyz
'x, y, z'
'-x, -y, -z'

loop_
_atom_site_label
_atom_site_type_symbol
_atom_site_fract_x
_atom_site_fract_y
_atom_site_fract_z
_atom_site_U_iso_or_equiv
_atom_site_adp_type
_atom_site_occupancy
_atom_site_symmetry_multiplicity
_atom_site_calc_flag
_atom_site_refinement_flags
_atom_site_disorder_assembly
_atom_site_disorder_group
Ce Ce 0.717161(15) 0.258727(13) 0.226800(14) 0.02562(6) Uani 1 1 d . A .
La La 0.807545(17) 0.197831(15) -0.249359(16) 0.02972(7) Uani 1 1 d . . .
C11 C 0.6647(3) 0.0038(3) 0.2074(3) 0.0334(7) Uani 1 1 d . . .
C12 C 0.6826(4) -0.0974(3) 0.2228(4) 0.0496(10) Uani 1 1 d . . .
H12 H 0.6179 -0.1474 0.1908 0.060 Uiso 1 1 calc R . .
C13 C 0.7979(4) -0.1230(3) 0.2862(5) 0.0544(11) Uani 1 1 d . . .
H13 H 0.8114 -0.1909 0.2986 0.065 Uiso 1 1 calc R . .
C14 C 0.8941(4) -0.0490(3) 0.3320(4) 0.0474(10) Uani 1 1 d . . .
H14 H 0.9726 -0.0660 0.3738 0.057 Uiso 1 1 calc R . .
C15 C 0.8693(3) 0.0515(3) 0.3130(3) 0.0342(7) Uani 1 1 d . . .
C16 C 0.9619(3) 0.1411(3) 0.3566(3) 0.0392(8) Uani 1 1 d . A .
C17 C 0.5444(3) 0.0437(3) 0.1431(3) 0.0323(7) Uani 1 1 d . A .
C21 C 0.8459(3) 0.4987(3) 0.3816(3) 0.0348(7) Uani 1 1 d . . .
C22 C 0.8823(3) 0.5872(3) 0.4655(4) 0.0462(9) Uani 1 1 d . . .
H22 H 0.9122 0.6475 0.4551 0.055 Uiso 1 1 calc R . .
C23 C 0.8729(4) 0.5831(3) 0.5652(4) 0.0540(11) Uani 1 1 d . . .
H23 H 0.8975 0.6412 0.6234 0.065 Uiso 1 1 calc R . .
C24 C 0.8271(4) 0.4932(3) 0.5786(4) 0.0482(10) Uani 1 1 d . . .
H24 H 0.8196 0.4898 0.6449 0.058 Uiso 1 1 calc R . .
C25 C 0.7925(3) 0.4080(3) 0.4900(3) 0.0339(7) Uani 1 1 d . . .
C26 C 0.7428(3) 0.3050(3) 0.4922(3) 0.0343(7) Uani 1 1 d . A .
C27 C 0.8510(3) 0.4905(3) 0.2686(3) 0.0389(8) Uani 1 1 d . A .
C31 C 0.4812(3) 0.3542(3) 0.0121(3) 0.0315(7) Uani 1 1 d . A .
C32 C 0.4052(3) 0.3848(3) -0.0943(3) 0.0395(8) Uani 1 1 d . . .
H32 H 0.3388 0.4194 -0.1041 0.047 Uiso 1 1 calc R . .
C33 C 0.4297(3) 0.3629(3) -0.1858(3) 0.0422(8) Uani 1 1 d . . .
H33 H 0.3803 0.3837 -0.2579 0.051 Uiso 1 1 calc R . .
C34 C 0.5274(3) 0.3102(3) -0.1703(3) 0.0356(7) Uani 1 1 d . . .
H34 H 0.5449 0.2948 -0.2312 0.043 Uiso 1 1 calc R . .
C35 C 0.5984(3) 0.2811(2) -0.0619(3) 0.0283(6) Uani 1 1 d . A .
C36 C 0.7067(3) 0.2199(2) -0.0291(3) 0.0294(6) Uani 1 1 d . . .
C37 C 0.4690(3) 0.3738(3) 0.1211(3) 0.0330(7) Uani 1 1 d . A .
C41 C 0.6116(3) -0.0195(3) -0.3176(3) 0.0360(8) Uani 1 1 d . . .
C42 C 0.5652(4) -0.1176(3) -0.3253(4) 0.0469(9) Uani 1 1 d . A .
H42 H 0.4829 -0.1345 -0.3617 0.056 Uiso 1 1 calc R . .
C43 C 0.6448(4) -0.1895(3) -0.2774(4) 0.0551(11) Uani 1 1 d . . .
H43 H 0.6164 -0.2560 -0.2800 0.066 Uiso 1 1 calc R A .
C44 C 0.7680(4) -0.1631(3) -0.2249(4) 0.0508(10) Uani 1 1 d . A .
H44 H 0.8227 -0.2115 -0.1940 0.061 Uiso 1 1 calc R . .
C45 C 0.8061(3) -0.0625(3) -0.2204(3) 0.0382(8) Uani 1 1 d . . .
C46 C 0.9361(4) -0.0201(3) -0.1619(4) 0.0448(9) Uani 1 1 d . A .
C47 C 0.5348(3) 0.0661(3) -0.3674(3) 0.0350(7) Uani 1 1 d . A .
N11 N 0.7568(2) 0.0764(2) 0.2524(2) 0.0288(5) Uani 1 1 d . . .
N21 N 0.8018(2) 0.4114(2) 0.3936(2) 0.0304(6) Uani 1 1 d . . .
N31 N 0.5766(2) 0.3046(2) 0.0275(2) 0.0275(5) Uani 1 1 d . . .
N41 N 0.7287(3) 0.0076(2) -0.2662(3) 0.0336(6) Uani 1 1 d . A .
O11 O 0.5486(2) 0.14169(18) 0.1431(2) 0.0342(5) Uani 1 1 d . . .
O12 O 0.4537(2) -0.0164(2) 0.0980(3) 0.0441(6) Uani 1 1 d . . .
O13 O 0.9192(2) 0.2283(2) 0.3368(2) 0.0406(6) Uani 1 1 d . . .
O14 O 1.0693(2) 0.1264(3) 0.4075(3) 0.0616(9) Uani 1 1 d . . .
O21 O 0.8081(2) 0.4049(2) 0.2004(2) 0.0435(6) Uani 1 1 d . . .
O22 O 0.8945(3) 0.5639(3) 0.2491(3) 0.0633(9) Uani 1 1 d . . .
O23 O 0.7144(2) 0.23616(19) 0.4042(2) 0.0380(6) Uani 1 1 d . . .
O24 O 0.7333(3) 0.2928(2) 0.5792(2) 0.0499(7) Uani 1 1 d . . .
O31 O 0.5622(2) 0.36143(19) 0.2163(2) 0.0378(5) Uani 1 1 d . . .
O32 O 0.3734(2) 0.4000(2) 0.1127(3) 0.0512(7) Uani 1 1 d . . .
O33 O 0.7556(2) 0.19792(18) 0.0737(2) 0.0317(5) Uani 1 1 d . A .
O34 O 0.7392(2) 0.1955(2) -0.1027(2) 0.0428(6) Uani 1 1 d . A .
O41 O 0.5848(2) 0.1500(2) -0.3631(2) 0.0373(5) Uani 1 1 d . A .
O42 O 0.4227(2) 0.0478(2) -0.4104(3) 0.0525(7) Uani 1 1 d . . .
O43 O 0.9558(2) 0.0712(2) -0.1671(3) 0.0451(6) Uani 1 1 d . A .
O44 O 1.0155(3) -0.0797(3) -0.1125(3) 0.0606(8) Uani 1 1 d . . .
O51A O 0.9837(7) 0.3025(9) -0.0538(8) 0.033(3) Uani 0.311(17) 1 d P A 1
H51A H 1.0135 0.3414 -0.0685 0.049 Uiso 0.311(17) 1 d PR A 1
H51B H 0.9999 0.2694 -0.0114 0.049 Uiso 0.311(17) 1 d PR A 1
O51B O 0.9745(4) 0.2542(6) -0.0183(5) 0.060(2) Uani 0.689(17) 1 d P A 2
H51C H 0.9893 0.3049 -0.0102 0.090 Uiso 0.689(17) 1 d PR A 2
H51D H 1.0429 0.2439 -0.0045 0.090 Uiso 0.689(17) 1 d PR A 2
O52 O 0.7803(3) 0.3846(2) -0.1929(3) 0.0641(9) Uani 1 1 d . A .
H52A H 0.7600 0.4172 -0.2408 0.096 Uiso 1 1 d R . .
H52B H 0.7704 0.4203 -0.1396 0.096 Uiso 1 1 d R . .
O53 O 0.9933(3) 0.2583(2) -0.2563(3) 0.0615(9) Uani 1 1 d . A .
H53A H 1.0590 0.2331 -0.1995 0.092 Uiso 1 1 d R . .
H53B H 1.0022 0.3144 -0.2664 0.092 Uiso 1 1 d R . .
O54 O 0.7994(3) 0.0794(2) -0.4301(3) 0.0533(7) Uani 1 1 d . A .
H54A H 0.8129 0.0140 -0.4361 0.080 Uiso 1 1 d R . .
H54B H 0.7579 0.0851 -0.4977 0.080 Uiso 1 1 d R . .
O1W O 1.1856(3) 0.2378(3) -0.0360(3) 0.0667(9) Uani 1 1 d . . .
H1A H 1.2003 0.1814 -0.0285 0.100 Uiso 1 1 d R . .
H1B H 1.2503 0.2808 0.0020 0.100 Uiso 1 1 d R . .
O2W O 1.2238(3) 0.0380(3) -0.0210(3) 0.0644(9) Uani 1 1 d . . .
H2A H 1.1604 -0.0003 -0.0431 0.097 Uiso 1 1 d R . .
H2B H 1.2932 0.0186 0.0181 0.097 Uiso 1 1 d R . .
O3W O 0.3806(4) 0.4819(3) 0.3234(3) 0.0722(10) Uani 1 1 d . . .
H3A H 0.4131 0.4518 0.2826 0.108 Uiso 1 1 d R . .
H3B H 0.4295 0.5410 0.3688 0.108 Uiso 1 1 d R . .
O4W O 0.3065(3) 0.2169(3) -0.4627(3) 0.0740(10) Uani 1 1 d . . .
H4A H 0.2403 0.2010 -0.4996 0.111 Uiso 1 1 d R . .
H4B H 0.3390 0.1685 -0.4533 0.111 Uiso 1 1 d R . .
O5W O 0.5566(5) -0.3587(4) -0.5145(5) 0.126(2) Uani 1 1 d . . .
H5A H 0.6035 -0.3993 -0.4640 0.188 Uiso 1 1 d R . .
H5B H 0.5920 -0.3093 -0.5206 0.188 Uiso 1 1 d R . .
O6W O 0.9012(9) 0.4858(7) 0.0337(7) 0.257(6) Uani 1 1 d . . .
H6A H 0.8980 0.5089 0.0954 0.385 Uiso 1 1 d R . .
H6B H 0.9070 0.4259 0.0529 0.385 Uiso 1 1 d R . .
O7W O 1.0004(7) 0.3030(7) 0.1562(8) 0.211(4) Uani 1 1 d . . .
H7A H 0.9983 0.2448 0.1611 0.317 Uiso 1 1 d R . .
H7B H 0.9484 0.3098 0.1811 0.317 Uiso 1 1 d R . .

loop_
_atom_site_aniso_label
_atom_site_aniso_U_11
_atom_site_aniso_U_22
_atom_site_aniso_U_33
_atom_site_aniso_U_23
_atom_site_aniso_U_13
_atom_site_aniso_U_12
Ce 0.02720(10) 0.02765(10) 0.02090(10) 0.00231(7) 0.01162(8) -0.00463(7)
La 0.02976(11) 0.03557(11) 0.02525(11) 0.00156(8) 0.01567(9) -0.00377(8)
C11 0.0347(17) 0.0324(16) 0.0349(18) 0.0026(14) 0.0195(15) -0.0046(14)
C12 0.048(2) 0.037(2) 0.071(3) 0.0124(19) 0.035(2) -0.0015(17)
C13 0.057(3) 0.038(2) 0.078(3) 0.025(2) 0.037(2) 0.0095(19)
C14 0.040(2) 0.052(2) 0.055(3) 0.023(2) 0.024(2) 0.0133(18)
C15 0.0292(16) 0.0420(19) 0.0316(18) 0.0101(15) 0.0142(14) 0.0014(14)
C16 0.0306(17) 0.052(2) 0.0305(18) 0.0090(16) 0.0111(15) -0.0034(16)
C17 0.0302(16) 0.0332(16) 0.0329(17) -0.0010(13) 0.0169(14) -0.0036(13)
C21 0.0247(15) 0.0291(16) 0.0393(19) 0.0054(14) 0.0074(14) -0.0043(13)
C22 0.0362(19) 0.0313(18) 0.059(3) 0.0018(17) 0.0154(19) -0.0003(15)
C23 0.048(2) 0.038(2) 0.059(3) -0.0186(19) 0.019(2) -0.0062(18)
C24 0.045(2) 0.053(2) 0.039(2) -0.0112(18) 0.0196(18) -0.0055(18)
C25 0.0296(16) 0.0408(18) 0.0255(16) -0.0013(14) 0.0110(14) 0.0002(14)
C26 0.0368(18) 0.0430(18) 0.0252(16) 0.0066(14) 0.0166(15) 0.0024(14)
C27 0.0298(17) 0.0394(19) 0.040(2) 0.0145(16) 0.0100(15) -0.0067(14)
C31 0.0314(16) 0.0281(15) 0.0321(17) 0.0010(13) 0.0144(14) -0.0011(13)
C32 0.0361(18) 0.0374(18) 0.041(2) 0.0065(15) 0.0161(16) 0.0065(15)
C33 0.042(2) 0.043(2) 0.0328(19) 0.0124(16) 0.0103(16) 0.0051(16)
C34 0.0407(19) 0.0379(18) 0.0291(17) 0.0076(14) 0.0173(15) 0.0012(15)
C35 0.0315(16) 0.0265(14) 0.0282(16) 0.0054(12) 0.0157(14) -0.0028(12)
C36 0.0310(16) 0.0296(15) 0.0296(16) 0.0034(12) 0.0171(14) -0.0023(12)
C37 0.0323(17) 0.0289(16) 0.0384(19) 0.0014(14) 0.0189(15) -0.0001(13)
C41 0.0403(19) 0.0404(19) 0.0334(18) 0.0032(15) 0.0238(16) -0.0018(15)
C42 0.054(2) 0.043(2) 0.046(2) -0.0018(17) 0.029(2) -0.0140(18)
C43 0.074(3) 0.036(2) 0.059(3) 0.0085(19) 0.036(2) -0.006(2)
C44 0.065(3) 0.041(2) 0.051(2) 0.0161(18) 0.030(2) 0.009(2)
C45 0.043(2) 0.0393(19) 0.0347(19) 0.0081(15) 0.0210(17) 0.0044(16)
C46 0.040(2) 0.056(2) 0.038(2) 0.0097(18) 0.0182(18) 0.0106(18)
C47 0.0301(16) 0.0430(19) 0.0309(18) -0.0004(14) 0.0160(15) -0.0038(14)
N11 0.0283(13) 0.0302(13) 0.0287(14) 0.0043(11) 0.0149(12) -0.0030(11)
N21 0.0293(13) 0.0290(13) 0.0279(14) 0.0029(11) 0.0109(12) -0.0040(11)
N31 0.0307(13) 0.0264(12) 0.0246(13) 0.0045(10) 0.0131(11) -0.0003(10)
N41 0.0359(15) 0.0374(15) 0.0308(15) 0.0062(12) 0.0191(13) 0.0015(12)
O11 0.0302(12) 0.0313(12) 0.0366(13) 0.0024(10) 0.0140(10) -0.0046(9)
O12 0.0314(13) 0.0384(14) 0.0548(17) -0.0017(12) 0.0179(13) -0.0113(11)
O13 0.0319(12) 0.0432(14) 0.0389(14) 0.0015(11) 0.0132(11) -0.0125(11)
O14 0.0268(13) 0.082(2) 0.060(2) 0.0189(18) 0.0077(13) -0.0017(14)
O21 0.0504(15) 0.0437(14) 0.0370(14) 0.0073(11) 0.0223(13) -0.0159(12)
O22 0.065(2) 0.0549(18) 0.062(2) 0.0246(16) 0.0221(17) -0.0233(15)
O23 0.0503(15) 0.0372(13) 0.0304(13) 0.0043(10) 0.0235(12) -0.0068(11)
O24 0.0667(19) 0.0597(18) 0.0341(15) 0.0103(13) 0.0324(15) 0.0031(15)
O31 0.0409(14) 0.0428(14) 0.0321(13) 0.0012(11) 0.0212(11) 0.0049(11)
O32 0.0401(15) 0.0640(18) 0.0508(17) -0.0002(14) 0.0256(14) 0.0113(13)
O33 0.0317(12) 0.0397(13) 0.0243(11) 0.0068(10) 0.0138(10) 0.0054(10)
O34 0.0509(15) 0.0559(16) 0.0367(14) 0.0121(12) 0.0319(13) 0.0112(13)
O41 0.0286(12) 0.0411(14) 0.0378(14) 0.0083(11) 0.0127(11) -0.0007(10)
O42 0.0295(13) 0.0540(17) 0.064(2) 0.0025(15) 0.0174(14) -0.0075(12)
O43 0.0315(13) 0.0505(16) 0.0481(17) 0.0147(13) 0.0140(12) 0.0051(12)
O44 0.0486(17) 0.0558(18) 0.070(2) 0.0212(16) 0.0209(16) 0.0205(15)
O51A 0.039(4) 0.042(6) 0.019(4) 0.005(3) 0.016(3) -0.005(4)
O51B 0.045(3) 0.074(4) 0.051(3) 0.007(3) 0.017(2) 0.004(2)
O52 0.105(3) 0.0486(17) 0.0515(19) 0.0070(14) 0.049(2) 0.0145(17)
O53 0.0434(16) 0.0444(16) 0.101(3) 0.0236(17) 0.0364(17) -0.0053(13)
O54 0.070(2) 0.0510(16) 0.0430(16) -0.0096(13) 0.0355(15) -0.0124(14)
O1W 0.0421(16) 0.0558(19) 0.080(2) 0.0140(17) 0.0129(16) -0.0036(15)
O2W 0.0430(16) 0.066(2) 0.071(2) 0.0151(17) 0.0165(16) 0.0113(15)
O3W 0.103(3) 0.056(2) 0.079(3) -0.0001(18) 0.064(2) 0.0082(19)
O4W 0.0385(16) 0.101(3) 0.065(2) 0.011(2) 0.0127(16) 0.0012(17)
O5W 0.175(5) 0.087(3) 0.083(3) 0.006(3) 0.043(3) -0.046(3)
O6W 0.391(13) 0.256(10) 0.150(6) -0.127(7) 0.199(9) -0.190(10)
O7W 0.209(8) 0.177(8) 0.272(12) 0.044(8) 0.136(8) 0.011(7)

loop_
_atom_type_symbol
_atom_type_description
_atom_type_scat_dispersion_real
_atom_type_scat_dispersion_imag
_atom_type_scat_source
C C 0.0033 0.0016 'International Tables Vol C Tables 4.2.6.8 and 6.1.1.4'
H H 0.0000 0.0000 'International Tables Vol C Tables 4.2.6.8 and 6.1.1.4'
N N 0.0061 0.0033 'International Tables Vol C Tables 4.2.6.8 and 6.1.1.4'
O O 0.0106 0.0060 'International Tables Vol C Tables 4.2.6.8 and 6.1.1.4'
La La -0.2871 2.4523 'International Tables Vol C Tables 4.2.6.8 and 6.1.1.4'
Ce Ce -0.2486 2.6331 'International Tables Vol C Tables 4.2.6.8 and 6.1.1.4'

loop_
_geom_angle_atom_site_label_1
_geom_angle_atom_site_label_2
_geom_angle_atom_site_label_3
_geom_angle
_geom_angle_site_symmetry_1
_geom_angle_site_symmetry_3
_geom_angle_publ_flag
O11 Ce O33 90.32(8) . . y
O11 Ce O13 128.47(9) . . y
O33 Ce O13 80.02(8) . . y
O11 Ce O31 75.93(8) . . y
O33 Ce O31 127.28(8) . . y
O13 Ce O31 146.49(9) . . y
O11 Ce O21 145.05(9) . . y
O33 Ce O21 74.79(9) . . y
O13 Ce O21 80.64(9) . . y
O31 Ce O21 88.10(9) . . y
O11 Ce O23 81.46(9) . . y
O33 Ce O23 150.42(8) . . y
O13 Ce O23 83.05(9) . . y
O31 Ce O23 78.29(9) . . y
O21 Ce O23 125.96(9) . . y
O11 Ce N11 64.51(8) . . y
O33 Ce N11 77.08(8) . . y
O13 Ce N11 63.99(9) . . y
O31 Ce N11 134.02(9) . . y
O21 Ce N11 137.87(9) . . y
O23 Ce N11 73.72(9) . . y
O11 Ce N31 73.51(8) . . y
O33 Ce N31 63.49(8) . . y
O13 Ce N31 138.46(9) . . y
O31 Ce N31 63.80(8) . . y
O21 Ce N31 71.55(9) . . y
O23 Ce N31 138.37(9) . . y
N11 Ce N31 121.17(9) . . y
O11 Ce N21 134.28(8) . . y
O33 Ce N21 134.53(8) . . y
O13 Ce N21 77.25(9) . . y
O31 Ce N21 69.53(9) . . y
O21 Ce N21 63.04(9) . . y
O23 Ce N21 63.19(9) . . y
N11 Ce N21 124.55(9) . . y
N31 Ce N21 114.20(9) . . y
O43 La O34 94.00(9) . . y
O43 La O24 136.41(9) . 1_554 y
O34 La O24 129.51(9) . 1_554 y
O43 La O41 123.26(9) . . y
O34 La O41 72.95(9) . . y
O24 La O41 75.41(9) 1_554 . y
O43 La O52 138.38(11) . . y
O34 La O52 74.34(10) . . y
O24 La O52 68.46(10) 1_554 . y
O41 La O52 91.92(10) . . y
O43 La O53 73.06(10) . . y
O34 La O53 138.90(11) . . y
O24 La O53 74.25(10) 1_554 . y
O41 La O53 146.63(10) . . y
O52 La O53 89.67(11) . . y
O43 La O54 73.89(10) . . y
O34 La O54 140.30(9) . . y
O24 La O54 70.15(10) 1_554 . y
O41 La O54 82.44(9) . . y
O52 La O54 138.31(10) . . y
O53 La O54 74.49(10) . . y
O43 La N41 61.59(9) . . y
O34 La N41 71.94(9) . . y
O24 La N41 123.39(10) 1_554 . y
O41 La N41 61.87(9) . . y
O52 La N41 142.03(10) . . y
O53 La N41 127.58(9) . . y
O54 La N41 69.06(9) . . y
O43 La O51A 75.5(3) . . y
O34 La O51A 75.9(2) . . y
O24 La O51A 113.4(3) 1_554 . y
O41 La O51A 144.32(18) . . y
O52 La O51A 62.9(3) . . y
O53 La O51A 63.2(2) . . y
O54 La O51A 133.23(19) . . y
N41 La O51A 123.1(3) . . y
O43 La O51B 65.38(15) . . y
O34 La O51B 62.77(17) . . y
O24 La O51B 131.8(2) 1_554 . y
O41 La O51B 135.61(16) . . y
O52 La O51B 73.97(16) . . y
O53 La O51B 76.56(19) . . y
O54 La O51B 135.22(13) . . y
N41 La O51B 104.8(2) . . y
O51A La O51B 18.8(2) . . y
N11 C11 C12 121.3(3) . . ?
N11 C11 C17 114.0(3) . . ?
C12 C11 C17 124.7(3) . . ?
C13 C12 C11 118.6(4) . . ?
C12 C13 C14 120.7(4) . . ?
C13 C14 C15 117.5(4) . . ?
N11 C15 C14 121.6(3) . . ?
N11 C15 C16 113.7(3) . . ?
C14 C15 C16 124.7(3) . . ?
O14 C16 O13 126.0(4) . . ?
O14 C16 C15 119.5(4) . . ?
O13 C16 C15 114.4(3) . . ?
O12 C17 O11 126.4(3) . . ?
O12 C17 C11 119.4(3) . . ?
O11 C17 C11 114.1(3) . . ?
N21 C21 C22 122.3(4) . . ?
N21 C21 C27 113.2(3) . . ?
C22 C21 C27 124.4(3) . . ?
C23 C22 C21 118.0(4) . . ?
C24 C23 C22 120.2(4) . . ?
C23 C24 C25 118.0(4) . . ?
N21 C25 C24 122.1(4) . . ?
N21 C25 C26 113.5(3) . . ?
C24 C25 C26 124.4(3) . . ?
O24 C26 O23 124.7(3) . . ?
O24 C26 C25 118.7(3) . . ?
O23 C26 C25 116.6(3) . . ?
O22 C27 O21 125.0(4) . . ?
O22 C27 C21 119.8(4) . . ?
O21 C27 C21 115.1(3) . . ?
N31 C31 C32 121.5(3) . . ?
N31 C31 C37 113.2(3) . . ?
C32 C31 C37 125.3(3) . . ?
C31 C32 C33 118.5(3) . . ?
C34 C33 C32 120.0(3) . . ?
C33 C34 C35 118.1(3) . . ?
N31 C35 C34 121.9(3) . . ?
N31 C35 C36 112.1(3) . . ?
C34 C35 C36 125.9(3) . . ?
O34 C36 O33 125.7(3) . . ?
O34 C36 C35 119.0(3) . . ?
O33 C36 C35 115.3(3) . . ?
O32 C37 O31 125.6(3) . . ?
O32 C37 C31 119.4(3) . . ?
O31 C37 C31 115.0(3) . . ?
N41 C41 C42 122.9(4) . . ?
N41 C41 C47 113.9(3) . . ?
C42 C41 C47 123.2(4) . . ?
C43 C42 C41 117.8(4) . . ?
C42 C43 C44 120.3(4) . . ?
C45 C44 C43 117.8(4) . . ?
N41 C45 C44 121.9(4) . . ?
N41 C45 C46 113.6(3) . . ?
C44 C45 C46 124.4(4) . . ?
O43 C46 O44 125.1(4) . . ?
O43 C46 C45 116.8(3) . . ?
O44 C46 C45 118.1(4) . . ?
O41 C47 O42 124.3(4) . . ?
O41 C47 C41 118.4(3) . . ?
O42 C47 C41 117.3(3) . . ?
C11 N11 C15 120.2(3) . . ?
C11 N11 Ce 119.5(2) . . ?
C15 N11 Ce 120.3(2) . . ?
C21 N21 C25 119.4(3) . . ?
C21 N21 Ce 120.3(2) . . ?
C25 N21 Ce 120.0(2) . . ?
C31 N31 C35 119.9(3) . . ?
C31 N31 Ce 119.8(2) . . ?
C35 N31 Ce 120.3(2) . . ?
C41 N41 C45 119.4(3) . . ?
C41 N41 La 120.4(2) . . ?
C45 N41 La 120.2(2) . . ?
C17 O11 Ce 127.9(2) . . ?
C16 O13 Ce 127.4(2) . . ?
C27 O21 Ce 127.9(2) . . ?
C26 O23 Ce 126.1(2) . . ?
C26 O24 La 144.2(3) . 1_556 ?
C37 O31 Ce 124.9(2) . . ?
C36 O33 Ce 128.0(2) . . ?
C36 O34 La 164.4(2) . . ?
C47 O41 La 124.7(2) . . ?
C46 O43 La 127.7(2) . . ?

loop_
_geom_bond_atom_site_label_1
_geom_bond_atom_site_label_2
_geom_bond_distance
_geom_bond_site_symmetry_2
_geom_bond_publ_flag
Ce O11 2.316(2) . y
Ce O33 2.339(2) . y
Ce O13 2.345(3) . y
Ce O31 2.374(2) . y
Ce O21 2.381(2) . y
Ce O23 2.409(2) . y
Ce N11 2.485(3) . y
Ce N31 2.518(3) . y
Ce N21 2.535(3) . y
La O43 2.473(3) . y
La O34 2.480(2) . y
La O24 2.500(3) 1_554 y
La O41 2.514(2) . y
La O52 2.540(3) . y
La O53 2.547(3) . y
La O54 2.612(3) . y
La N41 2.618(3) . y
La O51A 2.626(8) . y
La O51B 2.716(5) . y
C11 N11 1.336(4) . ?
C11 C12 1.374(5) . ?
C11 C17 1.496(5) . ?
C12 C13 1.372(6) . ?
C13 C14 1.382(6) . ?
C14 C15 1.388(5) . ?
C15 N11 1.336(4) . ?
C15 C16 1.494(5) . ?
C16 O14 1.235(4) . ?
C16 O13 1.278(5) . ?
C17 O12 1.225(4) . ?
C17 O11 1.286(4) . ?
C21 N21 1.331(4) . ?
C21 C22 1.384(5) . ?
C21 C27 1.510(5) . ?
C22 C23 1.382(7) . ?
C23 C24 1.380(6) . ?
C24 C25 1.390(5) . ?
C25 N21 1.336(4) . ?
C25 C26 1.494(5) . ?
C26 O24 1.240(4) . ?
C26 O23 1.258(4) . ?
C27 O22 1.223(4) . ?
C27 O21 1.263(5) . ?
C31 N31 1.332(4) . ?
C31 C32 1.380(5) . ?
C31 C37 1.505(5) . ?
C32 C33 1.381(5) . ?
C33 C34 1.379(5) . ?
C34 C35 1.379(5) . ?
C35 N31 1.335(4) . ?
C35 C36 1.516(4) . ?
C36 O34 1.235(4) . ?
C36 O33 1.262(4) . ?
C37 O32 1.234(4) . ?
C37 O31 1.275(4) . ?
C41 N41 1.329(5) . ?
C41 C42 1.380(5) . ?
C41 C47 1.504(5) . ?
C42 C43 1.374(6) . ?
C43 C44 1.397(6) . ?
C44 C45 1.383(6) . ?
C45 N41 1.337(5) . ?
C45 C46 1.512(6) . ?
C46 O43 1.237(5) . ?
C46 O44 1.259(5) . ?
C47 O41 1.246(4) . ?
C47 O42 1.267(4) . ?
O24 La 2.500(3) 1_556 ?
